data_2012643
loop_
_publ_author_name
'Razak, Ibrahim Abdul'
'Usman, Anwar'
'Fun, Hoong-Kun'
'Yamin, Bohari M.'
'Kassim, Nor Azilah M.'

_publ_section_title
;
 Bis[hydrogen 1,1'-bis(diphenylphosphinato)ferrocenium]
 octachlorodiantimony(III)
;
_journal_issue 4
_journal_name_full 'Acta Crystallographica Section C'
_journal_page_first m225
_journal_page_last m227
_journal_paper_doi 10.1107/S0108270102002056
_journal_volume 58
_journal_year 2002
_chemical_formula_iupac '[Fe (C17H14 O P) (C17 H15 O P)]2 [Sb2 Cl8]'
_chemical_formula_moiety '2C34 H29 Fe O2 P2, Sb2 Cl8'
_chemical_formula_sum 'C68 H58 Cl8 Fe2 O4 P4 Sb2'
_chemical_formula_weight 1701.82
_chemical_name_systematic
;
Bis-[hydrogen-1,1'-bis(diphenylphosphinato)ferrocenium
octachlorodiantimony(III)
;
_space_group_IT_number 2
_symmetry_cell_setting triclinic
_symmetry_space_group_name_Hall '-P 1'
_symmetry_space_group_name_H-M 'P -1'
_atom_sites_solution_hydrogens geom
_atom_sites_solution_primary direct
_atom_sites_solution_secondary difmap
_audit_creation_method SHELXL-97
_cell_angle_alpha 76.350(10)
_cell_angle_beta 77.190(10)
_cell_angle_gamma 70.820(10)
_cell_formula_units_Z 1
_cell_length_a 11.0360(10)
_cell_length_b 12.3480(10)
_cell_length_c 14.0020(10)
_cell_measurement_reflns_used 38
_cell_measurement_temperature 293(2)
_cell_measurement_theta_max 12.50
_cell_measurement_theta_min 5.29
_cell_volume 1729.5(3)
_computing_cell_refinement XSCANS
_computing_data_collection 'XSCANS (Siemens, 1994)'
_computing_data_reduction XSCANS
_computing_molecular_graphics SHELXTL
_computing_publication_material
;
SHELXTL, PARST (Nardelli, 1995) and PLATON (Spek, 1990)
;
_computing_structure_refinement SHELXTL
_computing_structure_solution 'SHELXTL (Sheldrick, 1997)'
_diffrn_ambient_temperature 293(2)
_diffrn_measured_fraction_theta_full 0.995
_diffrn_measured_fraction_theta_max 0.995
_diffrn_measurement_device 'Siemens P4'
_diffrn_measurement_method \q/2\q
_diffrn_radiation_monochromator graphite
_diffrn_radiation_source 'fine-focus sealed tube'
_diffrn_radiation_type MoK\a
_diffrn_radiation_wavelength 0.71073
_diffrn_reflns_av_R_equivalents 0.0148
_diffrn_reflns_av_sigmaI/netI 0.0273
_diffrn_reflns_limit_h_max 13
_diffrn_reflns_limit_h_min -1
_diffrn_reflns_limit_k_max 14
_diffrn_reflns_limit_k_min -13
_diffrn_reflns_limit_l_max 16
_diffrn_reflns_limit_l_min -16
_diffrn_reflns_number 7093
_diffrn_reflns_theta_full 25.00
_diffrn_reflns_theta_max 25.00
_diffrn_reflns_theta_min 1.52
_diffrn_standards_decay_% <3
_diffrn_standards_interval_count 97
_diffrn_standards_number 3
_exptl_absorpt_coefficient_mu 1.632
_exptl_absorpt_correction_T_max 0.6232
_exptl_absorpt_correction_T_min 0.5759
_exptl_absorpt_process_details '(Siemens, 1994)'
_exptl_crystal_colour orange
_exptl_crystal_density_diffrn 1.634
_exptl_crystal_density_method 'not measured'
_exptl_crystal_description block
_exptl_crystal_F_000 848
_exptl_crystal_size_max 0.38
_exptl_crystal_size_mid 0.36
_exptl_crystal_size_min 0.32
_refine_diff_density_max 0.345
_refine_diff_density_min -0.573
_refine_ls_extinction_method none
_refine_ls_goodness_of_fit_ref 1.056
_refine_ls_hydrogen_treatment constr
_refine_ls_matrix_type full
_refine_ls_number_parameters 397
_refine_ls_number_reflns 6061
_refine_ls_number_restraints 0
_refine_ls_restrained_S_all 1.056
_refine_ls_R_factor_all 0.0307
_refine_ls_R_factor_gt 0.0272
_refine_ls_shift/su_max 0.001
_refine_ls_shift/su_mean 0.000
_refine_ls_structure_factor_coef Fsqd
_refine_ls_weighting_details 'calc w = 1/[\s^2^(Fo^2^)+(0.0408P)^2^+0.4246P] where P = (Fo^2^+2Fc^2^)/3'
_refine_ls_weighting_scheme calc
_refine_ls_wR_factor_gt 0.0740
_refine_ls_wR_factor_ref 0.0755
_reflns_number_gt 5393
_reflns_number_total 6061
_reflns_threshold_expression I>2\s(I)
_cod_data_source_file ln1132.cif
_cod_data_source_block I
_cod_original_cell_volume 1729.5(2)
_cod_database_code 2012643
_cod_database_fobs_code 2012643

loop_
_symmetry_equiv_pos_as_xyz
'x, y, z'
'-x, -y, -z'

loop_
_atom_site_label
_atom_site_fract_x
_atom_site_fract_y
_atom_site_fract_z
_atom_site_U_iso_or_equiv
_atom_site_adp_type
_atom_site_calc_flag
_atom_site_refinement_flags
_atom_site_occupancy
_atom_site_disorder_assembly
_atom_site_disorder_group
_atom_site_type_symbol
Sb1 0.346367(17) 0.494629(16) 0.431497(12) 0.04230(7) Uani d . 1 . . Sb
Fe1 0.44597(3) 0.04786(3) 0.74535(2) 0.03479(9) Uani d . 1 . . Fe
Cl1 0.47974(9) 0.46892(10) 0.27497(6) 0.0753(3) Uani d . 1 . . Cl
Cl2 0.55078(9) 0.33533(7) 0.52163(7) 0.0711(2) Uani d . 1 . . Cl
Cl3 0.19062(9) 0.66469(8) 0.34398(7) 0.0708(2) Uani d . 1 . . Cl
Cl4 0.24868(8) 0.34507(7) 0.42400(6) 0.05843(19) Uani d . 1 . . Cl
O1 0.12967(19) 0.16975(16) 0.92034(14) 0.0477(4) Uani d . 1 . . O
H1O 0.1010 0.1225 0.8687 0.071 Uiso d . 1 . . H
O2 0.07619(19) 0.06682(16) 0.81671(16) 0.0516(5) Uani d . 1 . . O
P1 0.22681(6) 0.23927(5) 0.88716(5) 0.03564(14) Uani d . 1 . . P
P2 0.17185(7) -0.04337(6) 0.78236(5) 0.04031(15) Uani d . 1 . . P
C1 0.2340(3) 0.2969(2) 0.99160(18) 0.0421(6) Uani d . 1 . . C
C2 0.1186(4) 0.3394(3) 1.0520(2) 0.0693(10) Uani d . 1 . . C
H2A 0.0403 0.3390 1.0378 0.083 Uiso calc R 1 . . H
C3 0.1207(5) 0.3827(4) 1.1344(3) 0.0950(14) Uani d . 1 . . C
H3A 0.0436 0.4108 1.1759 0.114 Uiso calc R 1 . . H
C4 0.2357(5) 0.3843(3) 1.1549(2) 0.0780(11) Uani d . 1 . . C
H4A 0.2364 0.4135 1.2101 0.094 Uiso calc R 1 . . H
C5 0.3482(4) 0.3436(3) 1.0949(2) 0.0667(9) Uani d . 1 . . C
H5A 0.4260 0.3450 1.1093 0.080 Uiso calc R 1 . . H
C6 0.3489(3) 0.2995(2) 1.0123(2) 0.0518(7) Uani d . 1 . . C
H6A 0.4267 0.2720 0.9712 0.062 Uiso calc R 1 . . H
C7 0.1811(2) 0.3584(2) 0.78847(18) 0.0372(5) Uani d . 1 . . C
C8 0.2380(3) 0.4482(2) 0.7655(2) 0.0466(6) Uani d . 1 . . C
H8A 0.2987 0.4474 0.8025 0.056 Uiso calc R 1 . . H
C9 0.2042(3) 0.5389(3) 0.6876(2) 0.0526(7) Uani d . 1 . . C
H9A 0.2435 0.5983 0.6714 0.063 Uiso calc R 1 . . H
C10 0.1129(3) 0.5413(2) 0.6342(2) 0.0512(7) Uani d . 1 . . C
H10A 0.0889 0.6034 0.5829 0.061 Uiso calc R 1 . . H
C11 0.0568(3) 0.4523(3) 0.6561(2) 0.0524(7) Uani d . 1 . . C
H11A -0.0034 0.4536 0.6184 0.063 Uiso calc R 1 . . H
C12 0.0890(3) 0.3614(2) 0.7334(2) 0.0453(6) Uani d . 1 . . C
H12A 0.0494 0.3022 0.7488 0.054 Uiso calc R 1 . . H
C13 0.5716(3) -0.0013(3) 0.8463(2) 0.0497(7) Uani d . 1 . . C
H13A 0.6332 -0.0787 0.8608 0.060 Uiso calc R 1 . . H
C14 0.4420(3) 0.0338(2) 0.89362(18) 0.0426(6) Uani d . 1 . . C
H14A 0.3985 -0.0137 0.9475 0.051 Uiso calc R 1 . . H
C15 0.3854(3) 0.1530(2) 0.84899(17) 0.0373(5) Uani d . 1 . . C
C16 0.4835(3) 0.1875(2) 0.77422(19) 0.0427(6) Uani d . 1 . . C
H16A 0.4735 0.2639 0.7309 0.051 Uiso calc R 1 . . H
C17 0.5976(3) 0.0921(3) 0.7737(2) 0.0499(7) Uani d . 1 . . C
H17A 0.6800 0.0905 0.7291 0.060 Uiso calc R 1 . . H
C18 0.3213(3) 0.0899(2) 0.64475(18) 0.0431(6) Uani d . 1 . . C
H18A 0.2483 0.1609 0.6362 0.052 Uiso calc R 1 . . H
C19 0.4488(3) 0.0751(3) 0.59427(19) 0.0520(7) Uani d . 1 . . C
H19A 0.4804 0.1346 0.5449 0.062 Uiso calc R 1 . . H
C20 0.5247(3) -0.0393(3) 0.6277(2) 0.0521(7) Uani d . 1 . . C
H20A 0.6176 -0.0723 0.6052 0.063 Uiso calc R 1 . . H
C21 0.4447(3) -0.0974(2) 0.6994(2) 0.0458(6) Uani d . 1 . . C
H21A 0.4719 -0.1778 0.7349 0.055 Uiso calc R 1 . . H
C22 0.3162(3) -0.0174(2) 0.71166(18) 0.0389(5) Uani d . 1 . . C
C23 0.2097(3) -0.1571(2) 0.8866(2) 0.0440(6) Uani d . 1 . . C
C24 0.1907(3) -0.1302(3) 0.9800(2) 0.0581(8) Uani d . 1 . . C
H24A 0.1559 -0.0529 0.9886 0.070 Uiso calc R 1 . . H
C25 0.2227(4) -0.2166(3) 1.0607(2) 0.0720(10) Uani d . 1 . . C
H25A 0.2094 -0.1980 1.1235 0.086 Uiso calc R 1 . . H
C26 0.2745(4) -0.3307(3) 1.0475(3) 0.0775(11) Uani d . 1 . . C
H26A 0.2980 -0.3893 1.1014 0.093 Uiso calc R 1 . . H
C27 0.2915(5) -0.3583(3) 0.9564(3) 0.0893(14) Uani d . 1 . . C
H27A 0.3254 -0.4359 0.9489 0.107 Uiso calc R 1 . . H
C28 0.2596(4) -0.2736(3) 0.8748(3) 0.0686(10) Uani d . 1 . . C
H28A 0.2711 -0.2937 0.8127 0.082 Uiso calc R 1 . . H
C29 0.0972(3) -0.0886(2) 0.7035(2) 0.0478(6) Uani d . 1 . . C
C30 0.1620(4) -0.1169(3) 0.6127(2) 0.0599(8) Uani d . 1 . . C
H30A 0.2476 -0.1154 0.5917 0.072 Uiso calc R 1 . . H
C31 0.0984(4) -0.1480(3) 0.5521(3) 0.0730(10) Uani d . 1 . . C
H31A 0.1412 -0.1653 0.4900 0.088 Uiso calc R 1 . . H
C32 -0.0260(4) -0.1530(3) 0.5835(3) 0.0760(11) Uani d . 1 . . C
H32A -0.0677 -0.1740 0.5429 0.091 Uiso calc R 1 . . H
C33 -0.0891(4) -0.1274(4) 0.6742(4) 0.0918(14) Uani d . 1 . . C
H33A -0.1735 -0.1320 0.6956 0.110 Uiso calc R 1 . . H
C34 -0.0289(4) -0.0945(4) 0.7353(3) 0.0765(11) Uani d . 1 . . C
H34A -0.0729 -0.0765 0.7970 0.092 Uiso calc R 1 . . H

loop_
_atom_site_aniso_label
_atom_site_aniso_U_11
_atom_site_aniso_U_22
_atom_site_aniso_U_33
_atom_site_aniso_U_12
_atom_site_aniso_U_13
_atom_site_aniso_U_23
Sb1 0.04501(11) 0.05326(12) 0.03554(11) -0.02040(8) -0.01200(8) -0.00690(8)
Fe1 0.0443(2) 0.03503(18) 0.02582(17) -0.00871(15) -0.00742(14) -0.00914(13)
Cl1 0.0615(5) 0.1201(8) 0.0498(4) -0.0379(5) 0.0044(4) -0.0211(5)
Cl2 0.0706(5) 0.0593(5) 0.0828(6) -0.0259(4) -0.0226(5) 0.0082(4)
Cl3 0.0760(6) 0.0667(5) 0.0749(6) -0.0204(4) -0.0378(5) 0.0013(4)
Cl4 0.0627(5) 0.0584(4) 0.0642(5) -0.0263(4) -0.0201(4) -0.0081(3)
O1 0.0577(12) 0.0445(10) 0.0458(10) -0.0223(9) 0.0021(9) -0.0163(8)
O2 0.0523(11) 0.0430(10) 0.0633(13) -0.0101(9) -0.0117(10) -0.0198(9)
P1 0.0453(4) 0.0345(3) 0.0298(3) -0.0121(3) -0.0052(3) -0.0110(2)
P2 0.0490(4) 0.0340(3) 0.0419(4) -0.0120(3) -0.0117(3) -0.0101(3)
C1 0.0602(17) 0.0362(13) 0.0293(12) -0.0116(12) -0.0062(11) -0.0092(10)
C2 0.073(2) 0.090(2) 0.0542(19) -0.0270(19) 0.0068(17) -0.0402(18)
C3 0.118(4) 0.119(4) 0.057(2) -0.042(3) 0.020(2) -0.055(2)
C4 0.135(4) 0.077(2) 0.0360(17) -0.041(2) -0.017(2) -0.0200(16)
C5 0.101(3) 0.0555(18) 0.0565(19) -0.0235(18) -0.040(2) -0.0085(15)
C6 0.0659(19) 0.0449(15) 0.0493(16) -0.0118(14) -0.0187(14) -0.0142(12)
C7 0.0412(13) 0.0373(12) 0.0338(12) -0.0086(11) -0.0062(10) -0.0113(10)
C8 0.0526(16) 0.0476(15) 0.0464(15) -0.0205(13) -0.0152(12) -0.0057(12)
C9 0.0628(18) 0.0457(15) 0.0502(17) -0.0207(14) -0.0090(14) -0.0029(12)
C10 0.0583(17) 0.0446(15) 0.0415(15) -0.0034(13) -0.0095(13) -0.0049(12)
C11 0.0521(16) 0.0563(17) 0.0486(16) -0.0042(14) -0.0207(13) -0.0134(13)
C12 0.0483(15) 0.0454(14) 0.0478(15) -0.0137(12) -0.0130(12) -0.0137(12)
C13 0.0531(16) 0.0518(16) 0.0439(15) -0.0007(13) -0.0204(13) -0.0167(12)
C14 0.0600(17) 0.0424(14) 0.0271(12) -0.0106(12) -0.0143(11) -0.0084(10)
C15 0.0493(14) 0.0384(13) 0.0278(11) -0.0114(11) -0.0099(10) -0.0109(10)
C16 0.0528(15) 0.0427(14) 0.0383(13) -0.0175(12) -0.0076(12) -0.0125(11)
C17 0.0447(15) 0.0604(17) 0.0513(16) -0.0151(13) -0.0076(12) -0.0228(13)
C18 0.0635(17) 0.0397(13) 0.0314(12) -0.0156(12) -0.0162(12) -0.0068(10)
C19 0.079(2) 0.0595(17) 0.0259(13) -0.0287(16) -0.0092(13) -0.0108(12)
C20 0.0594(18) 0.0634(18) 0.0400(14) -0.0170(15) -0.0008(13) -0.0293(13)
C21 0.0587(17) 0.0384(13) 0.0436(14) -0.0082(12) -0.0142(12) -0.0162(11)
C22 0.0514(15) 0.0351(12) 0.0342(13) -0.0108(11) -0.0133(11) -0.0102(10)
C23 0.0541(16) 0.0389(13) 0.0422(14) -0.0185(12) -0.0078(12) -0.0059(11)
C24 0.082(2) 0.0494(16) 0.0441(16) -0.0236(16) -0.0036(15) -0.0109(13)
C25 0.104(3) 0.070(2) 0.0443(18) -0.034(2) -0.0106(18) -0.0033(15)
C26 0.111(3) 0.063(2) 0.056(2) -0.030(2) -0.024(2) 0.0118(16)
C27 0.145(4) 0.0410(18) 0.068(2) -0.010(2) -0.024(3) -0.0022(16)
C28 0.108(3) 0.0423(16) 0.0526(18) -0.0132(17) -0.0184(18) -0.0096(13)
C29 0.0580(17) 0.0355(13) 0.0559(17) -0.0117(12) -0.0218(14) -0.0103(12)
C30 0.075(2) 0.0605(18) 0.0568(18) -0.0267(16) -0.0187(16) -0.0171(15)
C31 0.110(3) 0.062(2) 0.063(2) -0.029(2) -0.034(2) -0.0173(16)
C32 0.091(3) 0.0496(18) 0.107(3) -0.0094(18) -0.062(2) -0.0226(19)
C33 0.064(2) 0.099(3) 0.134(4) -0.021(2) -0.035(3) -0.049(3)
C34 0.060(2) 0.093(3) 0.092(3) -0.0202(19) -0.0146(19) -0.047(2)

loop_
_atom_type_symbol
_atom_type_description
_atom_type_scat_dispersion_real
_atom_type_scat_dispersion_imag
_atom_type_scat_source
C C 0.0033 0.0016 'International Tables Vol C Tables 4.2.6.8 and 6.1.1.4'
H H 0.0000 0.0000 'International Tables Vol C Tables 4.2.6.8 and 6.1.1.4'
O O 0.0106 0.0060 'International Tables Vol C Tables 4.2.6.8 and 6.1.1.4'
P P 0.1023 0.0942 'International Tables Vol C Tables 4.2.6.8 and 6.1.1.4'
Cl Cl 0.1484 0.1585 'International Tables Vol C Tables 4.2.6.8 and 6.1.1.4'
Fe Fe 0.3463 0.8444 'International Tables Vol C Tables 4.2.6.8 and 6.1.1.4'
Sb Sb -0.5866 1.5461 'International Tables Vol C Tables 4.2.6.8 and 6.1.1.4'

loop_
_geom_angle_atom_site_label_1
_geom_angle_atom_site_label_2
_geom_angle_atom_site_label_3
_geom_angle_site_symmetry_3
_geom_angle
_geom_angle_publ_flag
Cl1 Sb1 Cl4 . 90.96(3) yes
Cl1 Sb1 Cl3 . 88.79(4) yes
Cl4 Sb1 Cl3 . 97.34(3) yes
Cl1 Sb1 Cl2 . 88.00(3) yes
Cl4 Sb1 Cl2 . 93.86(3) yes
Cl3 Sb1 Cl2 . 168.40(3) yes
Cl1 Sb1 Cl2 2_666 98.29(3) yes
Cl4 Sb1 Cl2 2_666 169.96(3) yes
Cl3 Sb1 Cl2 2_666 86.79(3) yes
Cl2 Sb1 Cl2 2_666 82.64(3) yes
C15 Fe1 C14 . 41.57(10) ?
C15 Fe1 C22 . 119.16(10) ?
C14 Fe1 C22 . 114.42(11) ?
C15 Fe1 C16 . 41.02(10) ?
C14 Fe1 C16 . 69.02(11) ?
C22 Fe1 C16 . 147.95(11) ?
C15 Fe1 C18 . 113.20(11) ?
C14 Fe1 C18 . 140.03(11) ?
C22 Fe1 C18 . 41.29(10) ?
C16 Fe1 C18 . 114.39(11) ?
C15 Fe1 C21 . 149.49(11) ?
C14 Fe1 C21 . 116.36(11) ?
C22 Fe1 C21 . 41.19(11) ?
C16 Fe1 C21 . 168.46(12) ?
C18 Fe1 C21 . 68.76(11) ?
C15 Fe1 C13 . 68.54(11) ?
C14 Fe1 C13 . 40.29(11) ?
C22 Fe1 C13 . 136.65(12) ?
C16 Fe1 C13 . 67.96(12) ?
C18 Fe1 C13 . 177.65(11) ?
C21 Fe1 C13 . 108.93(11) ?
C15 Fe1 C20 . 170.31(12) ?
C14 Fe1 C20 . 143.35(12) ?
C22 Fe1 C20 . 68.39(11) ?
C16 Fe1 C20 . 129.36(12) ?
C18 Fe1 C20 . 67.80(12) ?
C21 Fe1 C20 . 40.20(11) ?
C13 Fe1 C20 . 110.78(12) ?
C15 Fe1 C19 . 134.40(11) ?
C14 Fe1 C19 . 175.68(11) ?
C22 Fe1 C19 . 68.33(11) ?
C16 Fe1 C19 . 106.84(11) ?
C18 Fe1 C19 . 39.94(12) ?
C21 Fe1 C19 . 67.94(11) ?
C13 Fe1 C19 . 140.02(13) ?
C20 Fe1 C19 . 40.25(12) ?
C15 Fe1 C17 . 68.30(11) ?
C14 Fe1 C17 . 67.98(12) ?
C22 Fe1 C17 . 171.57(11) ?
C16 Fe1 C17 . 40.27(11) ?
C18 Fe1 C17 . 141.77(12) ?
C21 Fe1 C17 . 130.39(12) ?
C13 Fe1 C17 . 40.02(12) ?
C20 Fe1 C17 . 104.67(12) ?
C19 Fe1 C17 . 109.80(12) ?
Sb1 Cl2 Sb1 2_666 97.36(3) yes
P1 O1 H1O . 124.94(14) ?
P2 O2 H1O . 123.83(15) ?
O1 P1 C15 . 112.64(11) ?
O1 P1 C7 . 112.18(12) ?
C15 P1 C7 . 108.56(12) ?
O1 P1 C1 . 108.11(12) ?
C15 P1 C1 . 106.84(12) ?
C7 P1 C1 . 108.27(11) ?
O2 P2 C22 . 111.80(12) ?
O2 P2 C23 . 110.66(13) ?
C22 P2 C23 . 109.62(13) ?
O2 P2 C29 . 107.93(12) ?
C22 P2 C29 . 107.35(13) ?
C23 P2 C29 . 109.38(13) ?
C6 C1 C2 . 120.0(3) ?
C6 C1 P1 . 122.4(2) ?
C2 C1 P1 . 117.6(2) ?
C1 C2 C3 . 119.2(4) ?
C1 C2 H2A . 120.4 ?
C3 C2 H2A . 120.4 ?
C4 C3 C2 . 120.4(4) ?
C4 C3 H3A . 119.8 ?
C2 C3 H3A . 119.8 ?
C5 C4 C3 . 120.1(3) ?
C5 C4 H4A . 119.9 ?
C3 C4 H4A . 119.9 ?
C4 C5 C6 . 120.7(4) ?
C4 C5 H5A . 119.7 ?
C6 C5 H5A . 119.7 ?
C1 C6 C5 . 119.6(3) ?
C1 C6 H6A . 120.2 ?
C5 C6 H6A . 120.2 ?
C8 C7 C12 . 119.4(2) ?
C8 C7 P1 . 120.3(2) ?
C12 C7 P1 . 120.3(2) ?
C9 C8 C7 . 120.0(3) ?
C9 C8 H8A . 120.0 ?
C7 C8 H8A . 120.0 ?
C10 C9 C8 . 120.1(3) ?
C10 C9 H9A . 120.0 ?
C8 C9 H9A . 120.0 ?
C9 C10 C11 . 120.3(3) ?
C9 C10 H10A . 119.9 ?
C11 C10 H10A . 119.9 ?
C10 C11 C12 . 120.5(3) ?
C10 C11 H11A . 119.8 ?
C12 C11 H11A . 119.8 ?
C11 C12 C7 . 119.7(3) ?
C11 C12 H12A . 120.1 ?
C7 C12 H12A . 120.1 ?
C14 C13 C17 . 109.0(3) ?
C14 C13 Fe1 . 69.27(15) ?
C17 C13 Fe1 . 70.49(16) ?
C14 C13 H13A . 125.5 ?
C17 C13 H13A . 125.5 ?
Fe1 C13 H13A . 125.5 ?
C13 C14 C15 . 107.5(2) ?
C13 C14 Fe1 . 70.43(15) ?
C15 C14 Fe1 . 69.12(13) ?
C13 C14 H14A . 126.2 ?
C15 C14 H14A . 126.2 ?
Fe1 C14 H14A . 126.2 ?
C16 C15 C14 . 107.2(2) ?
C16 C15 P1 . 127.71(19) ?
C14 C15 P1 . 125.0(2) ?
C16 C15 Fe1 . 69.98(14) ?
C14 C15 Fe1 . 69.31(13) ?
P1 C15 Fe1 . 128.57(14) ?
C17 C16 C15 . 107.9(2) ?
C17 C16 Fe1 . 70.54(16) ?
C15 C16 Fe1 . 69.00(14) ?
C17 C16 H16A . 126.0 ?
C15 C16 H16A . 126.0 ?
Fe1 C16 H16A . 126.0 ?
C13 C17 C16 . 108.4(3) ?
C13 C17 Fe1 . 69.48(17) ?
C16 C17 Fe1 . 69.18(16) ?
C13 C17 H17A . 125.8 ?
C16 C17 H17A . 125.8 ?
Fe1 C17 H17A . 125.8 ?
C19 C18 C22 . 108.1(2) ?
C19 C18 Fe1 . 70.39(16) ?
C22 C18 Fe1 . 69.05(14) ?
C19 C18 H18A . 126.0 ?
C22 C18 H18A . 126.0 ?
Fe1 C18 H18A . 126.0 ?
C18 C19 C20 . 108.6(3) ?
C18 C19 Fe1 . 69.68(15) ?
C20 C19 Fe1 . 69.73(15) ?
C18 C19 H19A . 125.7 ?
C20 C19 H19A . 125.7 ?
Fe1 C19 H19A . 125.7 ?
C21 C20 C19 . 108.7(3) ?
C21 C20 Fe1 . 69.70(15) ?
C19 C20 Fe1 . 70.02(15) ?
C21 C20 H20A . 125.7 ?
C19 C20 H20A . 125.7 ?
Fe1 C20 H20A . 125.7 ?
C20 C21 C22 . 107.8(2) ?
C20 C21 Fe1 . 70.10(15) ?
C22 C21 Fe1 . 69.08(14) ?
C20 C21 H21A . 126.1 ?
C22 C21 H21A . 126.1 ?
Fe1 C21 H21A . 126.1 ?
C21 C22 C18 . 106.9(2) ?
C21 C22 P2 . 128.9(2) ?
C18 C22 P2 . 123.9(2) ?
C21 C22 Fe1 . 69.72(15) ?
C18 C22 Fe1 . 69.67(15) ?
P2 C22 Fe1 . 130.71(13) ?
C24 C23 C28 . 119.2(3) ?
C24 C23 P2 . 119.9(2) ?
C28 C23 P2 . 120.8(2) ?
C25 C24 C23 . 120.7(3) ?
C25 C24 H24A . 119.7 ?
C23 C24 H24A . 119.7 ?
C26 C25 C24 . 119.5(3) ?
C26 C25 H25A . 120.3 ?
C24 C25 H25A . 120.3 ?
C27 C26 C25 . 120.3(3) ?
C27 C26 H26A . 119.8 ?
C25 C26 H26A . 119.8 ?
C26 C27 C28 . 121.3(3) ?
C26 C27 H27A . 119.4 ?
C28 C27 H27A . 119.4 ?
C27 C28 C23 . 119.0(3) ?
C27 C28 H28A . 120.5 ?
C23 C28 H28A . 120.5 ?
C30 C29 C34 . 119.8(3) ?
C30 C29 P2 . 121.5(2) ?
C34 C29 P2 . 118.7(2) ?
C29 C30 C31 . 119.6(3) ?
C29 C30 H30A . 120.2 ?
C31 C30 H30A . 120.2 ?
C32 C31 C30 . 120.4(4) ?
C32 C31 H31A . 119.8 ?
C30 C31 H31A . 119.8 ?
C33 C32 C31 . 120.0(3) ?
C33 C32 H32A . 120.0 ?
C31 C32 H32A . 120.0 ?
C32 C33 C34 . 120.8(4) ?
C32 C33 H33A . 119.6 ?
C34 C33 H33A . 119.6 ?
C29 C34 C33 . 119.4(4) ?
C29 C34 H34A . 120.3 ?
C33 C34 H34A . 120.3 ?

loop_
_geom_bond_atom_site_label_1
_geom_bond_atom_site_label_2
_geom_bond_site_symmetry_2
_geom_bond_distance
_geom_bond_publ_flag
Sb1 Cl1 . 2.3790(10) yes
Sb1 Cl4 . 2.4560(10) yes
Sb1 Cl3 . 2.4930(10) yes
Sb1 Cl2 . 2.7800(10) yes
Sb1 Cl2 2_666 2.9450(10) yes
Fe1 C15 . 2.031(2) ?
Fe1 C14 . 2.034(2) ?
Fe1 C22 . 2.039(3) ?
Fe1 C16 . 2.044(3) ?
Fe1 C18 . 2.048(3) ?
Fe1 C21 . 2.048(3) ?
Fe1 C13 . 2.049(3) ?
Fe1 C20 . 2.053(3) ?
Fe1 C19 . 2.057(3) ?
Fe1 C17 . 2.062(3) ?
Cl2 Sb1 2_666 2.9452(10) ?
O1 P1 . 1.5158(19) ?
O1 H1O . 1.1771(18) ?
O2 P2 . 1.529(2) ?
O2 H1O . 1.2352(19) ?
P1 C15 . 1.764(3) yes
P1 C7 . 1.786(3) yes
P1 C1 . 1.797(3) yes
P2 C22 . 1.763(3) yes
P2 C23 . 1.787(3) yes
P2 C29 . 1.791(3) yes
C1 C6 . 1.374(4) ?
C1 C2 . 1.381(4) ?
C2 C3 . 1.389(5) ?
C2 H2A . 0.9300 ?
C3 C4 . 1.368(6) ?
C3 H3A . 0.9300 ?
C4 C5 . 1.351(6) ?
C4 H4A . 0.9300 ?
C5 C6 . 1.387(4) ?
C5 H5A . 0.9300 ?
C6 H6A . 0.9300 ?
C7 C8 . 1.388(4) ?
C7 C12 . 1.393(4) ?
C8 C9 . 1.383(4) ?
C8 H8A . 0.9300 ?
C9 C10 . 1.370(4) ?
C9 H9A . 0.9300 ?
C10 C11 . 1.375(4) ?
C10 H10A . 0.9300 ?
C11 C12 . 1.376(4) ?
C11 H11A . 0.9300 ?
C12 H12A . 0.9300 ?
C13 C14 . 1.406(4) ?
C13 C17 . 1.407(4) ?
C13 H13A . 0.9800 ?
C14 C15 . 1.443(4) ?
C14 H14A . 0.9800 ?
C15 C16 . 1.428(4) ?
C16 C17 . 1.414(4) ?
C16 H16A . 0.9800 ?
C17 H17A . 0.9800 ?
C18 C19 . 1.402(4) ?
C18 C22 . 1.441(3) ?
C18 H18A . 0.9800 ?
C19 C20 . 1.414(4) ?
C19 H19A . 0.9800 ?
C20 C21 . 1.409(4) ?
C20 H20A . 0.9800 ?
C21 C22 . 1.438(4) ?
C21 H21A . 0.9800 ?
C23 C24 . 1.379(4) ?
C23 C28 . 1.397(4) ?
C24 C25 . 1.379(5) ?
C24 H24A . 0.9300 ?
C25 C26 . 1.376(5) ?
C25 H25A . 0.9300 ?
C26 C27 . 1.354(5) ?
C26 H26A . 0.9300 ?
C27 C28 . 1.377(5) ?
C27 H27A . 0.9300 ?
C28 H28A . 0.9300 ?
C29 C30 . 1.377(4) ?
C29 C34 . 1.383(5) ?
C30 C31 . 1.398(4) ?
C30 H30A . 0.9300 ?
C31 C32 . 1.362(6) ?
C31 H31A . 0.9300 ?
C32 C33 . 1.360(6) ?
C32 H32A . 0.9300 ?
C33 C34 . 1.391(5) ?
C33 H33A . 0.9300 ?
C34 H34A . 0.9300 ?

loop_
_geom_hbond_atom_site_label_D
_geom_hbond_atom_site_label_H
_geom_hbond_atom_site_label_A
_geom_hbond_site_symmetry_A
_geom_hbond_distance_DH
_geom_hbond_distance_HA
_geom_hbond_distance_DA
_geom_hbond_angle_DHA
_geom_hbond_publ_flag
O1 H1O O2 1_555 1.1771(18) 1.2352(19) 2.411(3) 176.19(13) yes
C19 H19A Cl2 1_555 0.98 2.76 3.599(4) 144 yes
C16 H16A Cl2 1_555 0.98 2.87 3.615(3) 133 yes
C8 H8A Cl1 2_666 0.93 2.86 3.481(4) 125 yes
C11 H11A Cl3 2_566 0.93 2.80 3.484(4) 132 yes

loop_
_geom_torsion_atom_site_label_1
_geom_torsion_atom_site_label_2
_geom_torsion_atom_site_label_3
_geom_torsion_atom_site_label_4
_geom_torsion_site_symmetry_4
_geom_torsion
Cl1 Sb1 Cl2 Sb1 2_666 98.62(3)
Cl4 Sb1 Cl2 Sb1 2_666 -170.55(3)
Cl3 Sb1 Cl2 Sb1 2_666 24.58(17)
O1 P1 C1 C6 . 139.4(2)
C15 P1 C1 C6 . 17.9(3)
C7 P1 C1 C6 . -98.9(2)
O1 P1 C1 C2 . -40.6(3)
C15 P1 C1 C2 . -162.1(2)
C7 P1 C1 C2 . 81.2(3)
C6 C1 C2 C3 . -1.1(5)
P1 C1 C2 C3 . 178.9(3)
C1 C2 C3 C4 . 0.6(7)
C2 C3 C4 C5 . 0.0(7)
C3 C4 C5 C6 . -0.1(6)
C2 C1 C6 C5 . 0.9(4)
P1 C1 C6 C5 . -179.0(2)
C4 C5 C6 C1 . -0.3(5)
O1 P1 C7 C8 . 163.5(2)
C15 P1 C7 C8 . -71.4(2)
C1 P1 C7 C8 . 44.3(2)
O1 P1 C7 C12 . -17.0(2)
C15 P1 C7 C12 . 108.1(2)
C1 P1 C7 C12 . -136.2(2)
C12 C7 C8 C9 . -0.9(4)
P1 C7 C8 C9 . 178.6(2)
C7 C8 C9 C10 . 1.2(4)
C8 C9 C10 C11 . -1.6(4)
C9 C10 C11 C12 . 1.7(4)
C10 C11 C12 C7 . -1.3(4)
C8 C7 C12 C11 . 0.9(4)
P1 C7 C12 C11 . -178.5(2)
C15 Fe1 C13 C14 . 38.80(16)
C22 Fe1 C13 C14 . -71.5(2)
C16 Fe1 C13 C14 . 83.12(17)
C21 Fe1 C13 C14 . -108.75(17)
C20 Fe1 C13 C14 . -151.56(16)
C19 Fe1 C13 C14 . 173.32(17)
C17 Fe1 C13 C14 . 120.2(2)
C15 Fe1 C13 C17 . -81.40(17)
C14 Fe1 C13 C17 . -120.2(2)
C22 Fe1 C13 C17 . 168.34(16)
C16 Fe1 C13 C17 . -37.08(16)
C21 Fe1 C13 C17 . 131.05(17)
C20 Fe1 C13 C17 . 88.24(18)
C19 Fe1 C13 C17 . 53.1(2)
C17 C13 C14 C15 . 0.1(3)
Fe1 C13 C14 C15 . -59.42(17)
C17 C13 C14 Fe1 . 59.49(19)
C15 Fe1 C14 C13 . -118.5(2)
C22 Fe1 C14 C13 . 134.37(17)
C16 Fe1 C14 C13 . -80.26(18)
C18 Fe1 C14 C13 . 176.39(17)
C21 Fe1 C14 C13 . 88.59(19)
C20 Fe1 C14 C13 . 48.2(3)
C17 Fe1 C14 C13 . -36.84(17)
C22 Fe1 C14 C15 . -107.13(16)
C16 Fe1 C14 C15 . 38.24(16)
C18 Fe1 C14 C15 . -65.1(2)
C21 Fe1 C14 C15 . -152.91(16)
C13 Fe1 C14 C15 . 118.5(2)
C20 Fe1 C14 C15 . 166.73(19)
C17 Fe1 C14 C15 . 81.66(17)
C13 C14 C15 C16 . 0.3(3)
Fe1 C14 C15 C16 . -60.01(17)
C13 C14 C15 P1 . -176.43(19)
Fe1 C14 C15 P1 . 123.31(19)
C13 C14 C15 Fe1 . 60.26(18)
O1 P1 C15 C16 . 147.9(2)
C7 P1 C15 C16 . 23.1(3)
C1 P1 C15 C16 . -93.5(2)
O1 P1 C15 C14 . -36.1(2)
C7 P1 C15 C14 . -161.0(2)
C1 P1 C15 C14 . 82.5(2)
O1 P1 C15 Fe1 . 54.30(19)
C7 P1 C15 Fe1 . -70.57(19)
C1 P1 C15 Fe1 . 172.87(15)
C14 Fe1 C15 C16 . 118.3(2)
C22 Fe1 C15 C16 . -146.87(16)
C18 Fe1 C15 C16 . -101.06(17)
C21 Fe1 C15 C16 . 171.8(2)
C13 Fe1 C15 C16 . 80.65(17)
C19 Fe1 C15 C16 . -59.5(2)
C17 Fe1 C15 C16 . 37.46(17)
C22 Fe1 C15 C14 . 94.84(17)
C16 Fe1 C15 C14 . -118.3(2)
C18 Fe1 C15 C14 . 140.65(16)
C21 Fe1 C15 C14 . 53.5(3)
C13 Fe1 C15 C14 . -37.64(17)
C19 Fe1 C15 C14 . -177.75(18)
C17 Fe1 C15 C14 . -80.82(18)
C14 Fe1 C15 P1 . -118.9(2)
C22 Fe1 C15 P1 . -24.0(2)
C16 Fe1 C15 P1 . 122.8(2)
C18 Fe1 C15 P1 . 21.8(2)
C21 Fe1 C15 P1 . -65.4(3)
C13 Fe1 C15 P1 . -156.5(2)
C19 Fe1 C15 P1 . 63.4(2)
C17 Fe1 C15 P1 . 160.3(2)
C14 C15 C16 C17 . -0.5(3)
P1 C15 C16 C17 . 176.10(19)
Fe1 C15 C16 C17 . -60.05(18)
C14 C15 C16 Fe1 . 59.58(16)
P1 C15 C16 Fe1 . -123.9(2)
C15 Fe1 C16 C17 . 119.0(2)
C14 Fe1 C16 C17 . 80.30(18)
C22 Fe1 C16 C17 . -176.88(19)
C18 Fe1 C16 C17 . -143.04(18)
C21 Fe1 C16 C17 . -39.6(6)
C13 Fe1 C16 C17 . 36.86(17)
C20 Fe1 C16 C17 . -62.5(2)
C19 Fe1 C16 C17 . -100.97(19)
C14 Fe1 C16 C15 . -38.74(15)
C22 Fe1 C16 C15 . 64.1(2)
C18 Fe1 C16 C15 . 97.92(16)
C21 Fe1 C16 C15 . -158.7(5)
C13 Fe1 C16 C15 . -82.18(17)
C20 Fe1 C16 C15 . 178.44(16)
C19 Fe1 C16 C15 . 139.98(16)
C17 Fe1 C16 C15 . -119.0(2)
C14 C13 C17 C16 . -0.4(3)
Fe1 C13 C17 C16 . 58.38(19)
C14 C13 C17 Fe1 . -58.74(19)
C15 C16 C17 C13 . 0.5(3)
Fe1 C16 C17 C13 . -58.57(19)
C15 C16 C17 Fe1 . 59.08(17)
C15 Fe1 C17 C13 . 82.03(17)
C14 Fe1 C17 C13 . 37.08(16)
C16 Fe1 C17 C13 . 120.2(2)
C18 Fe1 C17 C13 . -177.59(17)
C21 Fe1 C17 C13 . -69.5(2)
C20 Fe1 C17 C13 . -104.99(18)
C19 Fe1 C17 C13 . -146.89(17)
C15 Fe1 C17 C16 . -38.14(16)
C14 Fe1 C17 C16 . -83.09(17)
C18 Fe1 C17 C16 . 62.2(2)
C21 Fe1 C17 C16 . 170.36(16)
C13 Fe1 C17 C16 . -120.2(2)
C20 Fe1 C17 C16 . 134.84(17)
C19 Fe1 C17 C16 . 92.94(18)
C15 Fe1 C18 C19 . 132.37(17)
C14 Fe1 C18 C19 . 173.27(17)
C22 Fe1 C18 C19 . -119.3(2)
C16 Fe1 C18 C19 . 87.36(18)
C21 Fe1 C18 C19 . -80.60(18)
C20 Fe1 C18 C19 . -37.19(17)
C17 Fe1 C18 C19 . 48.4(3)
C15 Fe1 C18 C22 . -108.38(16)
C14 Fe1 C18 C22 . -67.5(2)
C16 Fe1 C18 C22 . -153.39(15)
C21 Fe1 C18 C22 . 38.66(15)
C20 Fe1 C18 C22 . 82.07(17)
C19 Fe1 C18 C22 . 119.3(2)
C17 Fe1 C18 C22 . 167.70(17)
C22 C18 C19 C20 . 0.1(3)
Fe1 C18 C19 C20 . 59.03(19)
C22 C18 C19 Fe1 . -58.98(17)
C15 Fe1 C19 C18 . -71.9(2)
C22 Fe1 C19 C18 . 38.27(15)
C16 Fe1 C19 C18 . -108.10(17)
C21 Fe1 C19 C18 . 82.82(17)
C13 Fe1 C19 C18 . 176.34(17)
C20 Fe1 C19 C18 . 120.0(2)
C17 Fe1 C19 C18 . -150.51(16)
C15 Fe1 C19 C20 . 168.12(18)
C22 Fe1 C19 C20 . -81.72(19)
C16 Fe1 C19 C20 . 131.91(18)
C18 Fe1 C19 C20 . -120.0(2)
C21 Fe1 C19 C20 . -37.17(18)
C13 Fe1 C19 C20 . 56.4(3)
C17 Fe1 C19 C20 . 89.50(19)
C18 C19 C20 C21 . 0.2(3)
Fe1 C19 C20 C21 . 59.18(19)
C18 C19 C20 Fe1 . -58.99(18)
C14 Fe1 C20 C21 . 64.0(3)
C22 Fe1 C20 C21 . -38.26(16)
C16 Fe1 C20 C21 . 173.07(16)
C18 Fe1 C20 C21 . -82.92(18)
C13 Fe1 C20 C21 . 95.07(19)
C19 Fe1 C20 C21 . -119.8(3)
C17 Fe1 C20 C21 . 136.71(18)
C14 Fe1 C20 C19 . -176.2(2)
C22 Fe1 C20 C19 . 81.57(19)
C16 Fe1 C20 C19 . -67.1(2)
C18 Fe1 C20 C19 . 36.91(18)
C21 Fe1 C20 C19 . 119.8(3)
C13 Fe1 C20 C19 . -145.10(18)
C17 Fe1 C20 C19 . -103.46(19)
C19 C20 C21 C22 . -0.4(3)
Fe1 C20 C21 C22 . 59.02(17)
C19 C20 C21 Fe1 . -59.38(19)
C15 Fe1 C21 C20 . -179.7(2)
C14 Fe1 C21 C20 . -143.21(18)
C22 Fe1 C21 C20 . 119.1(2)
C16 Fe1 C21 C20 . -27.8(6)
C18 Fe1 C21 C20 . 80.32(18)
C13 Fe1 C21 C20 . -100.10(19)
C19 Fe1 C21 C20 . 37.22(18)
C17 Fe1 C21 C20 . -60.6(2)
C15 Fe1 C21 C22 . 61.2(3)
C14 Fe1 C21 C22 . 97.72(17)
C16 Fe1 C21 C22 . -146.8(5)
C18 Fe1 C21 C22 . -38.74(15)
C13 Fe1 C21 C22 . 140.84(16)
C20 Fe1 C21 C22 . -119.1(2)
C19 Fe1 C21 C22 . -81.85(17)
C17 Fe1 C21 C22 . -179.62(15)
C20 C21 C22 C18 . 0.4(3)
Fe1 C21 C22 C18 . 60.04(17)
C20 C21 C22 P2 . 173.8(2)
Fe1 C21 C22 P2 . -126.5(2)
C20 C21 C22 Fe1 . -59.66(18)
C19 C18 C22 C21 . -0.3(3)
Fe1 C18 C22 C21 . -60.08(17)
C19 C18 C22 P2 . -174.10(18)
Fe1 C18 C22 P2 . 126.09(19)
C19 C18 C22 Fe1 . 59.81(18)
O2 P2 C22 C21 . 152.6(2)
C23 P2 C22 C21 . 29.5(3)
C29 P2 C22 C21 . -89.3(2)
O2 P2 C22 C18 . -35.0(2)
C23 P2 C22 C18 . -158.1(2)
C29 P2 C22 C18 . 83.2(2)
O2 P2 C22 Fe1 . 56.4(2)
C23 P2 C22 Fe1 . -66.6(2)
C29 P2 C22 Fe1 . 174.64(16)
C15 Fe1 C22 C21 . -149.37(15)
C14 Fe1 C22 C21 . -102.81(17)
C16 Fe1 C22 C21 . 168.10(19)
C18 Fe1 C22 C21 . 117.9(2)
C13 Fe1 C22 C21 . -60.5(2)
C20 Fe1 C22 C21 . 37.36(16)
C19 Fe1 C22 C21 . 80.81(17)
C15 Fe1 C22 C18 . 92.77(17)
C14 Fe1 C22 C18 . 139.33(15)
C16 Fe1 C22 C18 . 50.2(3)
C21 Fe1 C22 C18 . -117.9(2)
C13 Fe1 C22 C18 . -178.34(16)
C20 Fe1 C22 C18 . -80.51(17)
C19 Fe1 C22 C18 . -37.06(16)
C15 Fe1 C22 P2 . -25.0(2)
C14 Fe1 C22 P2 . 21.6(2)
C16 Fe1 C22 P2 . -67.5(3)
C18 Fe1 C22 P2 . -117.7(2)
C21 Fe1 C22 P2 . 124.4(3)
C13 Fe1 C22 P2 . 63.9(2)
C20 Fe1 C22 P2 . 161.7(2)
C19 Fe1 C22 P2 . -154.8(2)
O2 P2 C23 C24 . -21.1(3)
C22 P2 C23 C24 . 102.6(3)
C29 P2 C23 C24 . -139.9(3)
O2 P2 C23 C28 . 159.4(3)
C22 P2 C23 C28 . -76.8(3)
C29 P2 C23 C28 . 40.6(3)
C28 C23 C24 C25 . 1.3(5)
P2 C23 C24 C25 . -178.2(3)
C23 C24 C25 C26 . 0.2(6)
C24 C25 C26 C27 . -1.3(7)
C25 C26 C27 C28 . 1.0(8)
C26 C27 C28 C23 . 0.5(7)
C24 C23 C28 C27 . -1.6(6)
P2 C23 C28 C27 . 177.9(3)
O2 P2 C29 C30 . 131.8(2)
C22 P2 C29 C30 . 11.1(3)
C23 P2 C29 C30 . -107.8(3)
O2 P2 C29 C34 . -47.9(3)
C22 P2 C29 C34 . -168.6(3)
C23 P2 C29 C34 . 72.5(3)
C34 C29 C30 C31 . 1.9(5)
P2 C29 C30 C31 . -177.8(2)
C29 C30 C31 C32 . -1.5(5)
C30 C31 C32 C33 . 0.2(6)
C31 C32 C33 C34 . 0.9(7)
C30 C29 C34 C33 . -0.9(6)
P2 C29 C34 C33 . 178.8(3)
C32 C33 C34 C29 . -0.5(7)
